data_4070110
loop_
_publ_author_name
'Brusey, Sarah A.'
'Banide, Emilie V.'
'D\"orrich, Steffen'
'O&#x2019;Donohue, Paul'
'Ortin, Yannick'
'M\"uller-Bunz, Helge'
'Long, Conor'
'Evans, Paul'
'McGlinchey, Michael J.'

_publ_section_title
;
 X-ray Crystallographic and NMR Spectroscopic Study of
 (\h2-Alkene)(\m-alkyne)pentacarbonyldicobalt Complexes: Arrested
 Pauson&#x2212;Khand Reaction Intermediates
;
_journal_issue 21
_journal_name_full Organometallics
_journal_page_first 6308
_journal_paper_doi 10.1021/om900615m
_journal_volume 28
_journal_year 2009
_chemical_formula_moiety 'C28 H15 O6 F Co2'
_chemical_formula_sum 'C28 H15 Co2 F O6'
_chemical_formula_weight 584.26
_chemical_name_systematic
; 
 ? 
;
_space_group_IT_number 2
_symmetry_cell_setting triclinic
_symmetry_space_group_name_Hall '-P 1'
_symmetry_space_group_name_H-M 'P -1'
_atom_sites_solution_hydrogens difmap
_atom_sites_solution_primary direct
_atom_sites_solution_secondary difmap
_audit_creation_method SHELXL-97
_cell_angle_alpha 84.908(1)
_cell_angle_beta 88.034(1)
_cell_angle_gamma 79.116(1)
_cell_formula_units_Z 2
_cell_length_a 7.8288(3)
_cell_length_b 8.3735(3)
_cell_length_c 17.7715(7)
_cell_measurement_reflns_used 8545
_cell_measurement_temperature 100(2)
_cell_measurement_theta_max 35.63
_cell_measurement_theta_min 2.30
_cell_volume 1139.35(7)
_computing_cell_refinement 'Bruker SAINT'
_computing_data_collection 'Bruker SMART'
_computing_data_reduction 'Bruker SAINT'
_computing_molecular_graphics 'Bruker SHELXTL'
_computing_publication_material 'Bruker SHELXTL'
_computing_structure_refinement 'SHELXL-97 (Sheldrick, 1997)'
_computing_structure_solution 'SHELXS-97 (Sheldrick, 1990)'
_diffrn_ambient_temperature 100(2)
_diffrn_detector_area_resol_mean 8.366
_diffrn_measured_fraction_theta_full 0.997
_diffrn_measured_fraction_theta_max 0.959
_diffrn_measurement_device_type 'CCD area detector'
_diffrn_measurement_method '\f and \w scans'
_diffrn_radiation_monochromator graphite
_diffrn_radiation_source 'sealed tube'
_diffrn_radiation_type MoK\a
_diffrn_radiation_wavelength 0.71073
_diffrn_reflns_av_R_equivalents 0.0205
_diffrn_reflns_av_sigmaI/netI 0.0137
_diffrn_reflns_limit_h_max 12
_diffrn_reflns_limit_h_min -12
_diffrn_reflns_limit_k_max 13
_diffrn_reflns_limit_k_min -13
_diffrn_reflns_limit_l_max 28
_diffrn_reflns_limit_l_min -29
_diffrn_reflns_number 56397
_diffrn_reflns_theta_full 30.00
_diffrn_reflns_theta_max 35.84
_diffrn_reflns_theta_min 2.30
_exptl_absorpt_coefficient_mu 1.509
_exptl_absorpt_correction_T_max 0.8637
_exptl_absorpt_correction_T_min 0.4996
_exptl_absorpt_correction_type multi-scan
_exptl_absorpt_process_details
; 
 SADABS v.2.10 (Bruker,2003) was used for absorption correction. 
 R(int) for selected reflections was 0.104 before and 0.021 after 
 correction. The Ratio of minimum to maximum transmission is 0.578479. 
 The \l/2 correction factor is 0.0015 
;
_exptl_crystal_colour black
_exptl_crystal_density_diffrn 1.703
_exptl_crystal_density_method 'not measured'
_exptl_crystal_description plate
_exptl_crystal_F_000 588
_exptl_crystal_size_max 0.60
_exptl_crystal_size_mid 0.50
_exptl_crystal_size_min 0.10
_refine_diff_density_max 0.685
_refine_diff_density_min -0.481
_refine_diff_density_rms 0.075
_refine_ls_extinction_method none
_refine_ls_goodness_of_fit_ref 1.061
_refine_ls_hydrogen_treatment mixed
_refine_ls_matrix_type full
_refine_ls_number_parameters 400
_refine_ls_number_reflns 10241
_refine_ls_number_restraints 0
_refine_ls_restrained_S_all 1.061
_refine_ls_R_factor_all 0.0253
_refine_ls_R_factor_gt 0.0239
_refine_ls_shift/su_max 0.004
_refine_ls_shift/su_mean 0.000
_refine_ls_structure_factor_coef Fsqd
_refine_ls_weighting_details 'calc w=1/[\s^2^(Fo^2^)+(0.0385P)^2^+0.3222P] where P=(Fo^2^+2Fc^2^)/3'
_refine_ls_weighting_scheme calc
_refine_ls_wR_factor_gt 0.0657
_refine_ls_wR_factor_ref 0.0664
_reflns_number_gt 9664
_reflns_number_total 10241
_reflns_threshold_expression I>2\s(I)
_cod_data_source_file om900615m_si_002.cif
_cod_data_source_block mjm195
_cod_original_formula_sum 'C28 H15 O6 F Co2'
_cod_database_code 4070110

loop_
_symmetry_equiv_pos_as_xyz
'x, y, z'
'-x, -y, -z'

loop_
_atom_site_label
_atom_site_type_symbol
_atom_site_fract_x
_atom_site_fract_y
_atom_site_fract_z
_atom_site_U_iso_or_equiv
_atom_site_adp_type
_atom_site_occupancy
_atom_site_symmetry_multiplicity
_atom_site_calc_flag
_atom_site_refinement_flags
_atom_site_disorder_assembly
_atom_site_disorder_group
Co1 Co 0.024455(13) 0.882771(12) 0.287701(6) 0.01061(3) Uani 1 1 d . . .
Co2 Co 0.108353(13) 1.144158(12) 0.313196(6) 0.01137(3) Uani 1 1 d . . .
C1 C 0.29313(11) 0.52976(9) 0.15006(4) 0.01467(12) Uani 1 1 d . . .
H1 H 0.2184(19) 0.4528(19) 0.1617(9) 0.022(3) Uiso 1 1 d . . .
C2 C 0.45614(11) 0.47947(10) 0.11735(5) 0.01729(13) Uani 1 1 d . . .
H2 H 0.493(2) 0.3681(19) 0.1089(9) 0.026(4) Uiso 1 1 d . . .
C3 C 0.56151(11) 0.59331(10) 0.09728(5) 0.01710(13) Uani 1 1 d . . .
H3 H 0.674(2) 0.5580(19) 0.0726(9) 0.026(4) Uiso 1 1 d . . .
C4 C 0.50551(10) 0.75592(9) 0.11171(4) 0.01393(12) Uani 1 1 d . . .
H4 H 0.5793(19) 0.8306(18) 0.0980(8) 0.020(3) Uiso 1 1 d . . .
C4A C 0.34419(9) 0.80593(9) 0.14670(4) 0.01107(11) Uani 1 1 d . . .
C5 C 0.28648(9) 0.98206(8) 0.16636(4) 0.01050(10) Uani 1 1 d . . .
O1 O 0.42875(8) 1.06769(7) 0.15923(3) 0.01445(10) Uani 1 1 d . . .
H1O1 H 0.483(2) 1.052(2) 0.1966(11) 0.039(5) Uiso 1 1 d . . .
C5A C 0.14408(9) 1.06817(9) 0.11334(4) 0.01115(11) Uani 1 1 d . . .
C6 C 0.17207(10) 1.19139(9) 0.05876(4) 0.01368(12) Uani 1 1 d . . .
H6 H 0.2835(19) 1.2144(18) 0.0521(8) 0.021(3) Uiso 1 1 d . . .
C7 C 0.03606(11) 1.27516(9) 0.01377(4) 0.01589(13) Uani 1 1 d . . .
H7 H 0.0574(19) 1.3612(18) -0.0247(8) 0.021(3) Uiso 1 1 d . . .
C8 C -0.12949(11) 1.23755(10) 0.02354(4) 0.01564(13) Uani 1 1 d . . .
H8 H -0.2233(19) 1.2962(18) -0.0050(9) 0.022(3) Uiso 1 1 d . . .
C9 C -0.15671(10) 1.11231(9) 0.07650(4) 0.01409(12) Uani 1 1 d . . .
H9 H -0.2678(19) 1.0818(18) 0.0818(8) 0.022(3) Uiso 1 1 d . . .
C9A C -0.02065(9) 1.02351(9) 0.12102(4) 0.01199(11) Uani 1 1 d . . .
C10 C -0.05934(10) 0.88723(9) 0.17257(4) 0.01315(11) Uani 1 1 d . . .
H10 H -0.1776(19) 0.8771(18) 0.1761(8) 0.021(3) Uiso 1 1 d . . .
C11 C 0.05369(10) 0.73928(9) 0.19315(4) 0.01264(11) Uani 1 1 d . . .
H11 H -0.0026(18) 0.6475(17) 0.2087(8) 0.018(3) Uiso 1 1 d . . .
C11A C 0.23330(10) 0.69329(9) 0.16431(4) 0.01159(11) Uani 1 1 d . . .
C12 C 0.21667(9) 0.98051(8) 0.24626(4) 0.01070(10) Uani 1 1 d . . .
C13 C 0.25563(9) 0.92441(9) 0.31791(4) 0.01174(11) Uani 1 1 d . . .
C14 C 0.38837(10) 0.82523(9) 0.36677(4) 0.01285(11) Uani 1 1 d . . .
C15 C 0.50214(11) 0.69313(10) 0.33880(5) 0.01762(13) Uani 1 1 d . A .
H15 H 0.497(2) 0.6636(19) 0.2893(9) 0.025(4) Uiso 1 1 d . . .
C16 C 0.62231(12) 0.59875(11) 0.38768(6) 0.02265(16) Uani 1 1 d . . .
H16 H 0.6986 0.5082 0.3690 0.027 Uiso 0.104(3) 1 calc PR A 2
F1 F 0.72897(10) 0.46965(10) 0.36216(5) 0.0339(2) Uani 0.896(3) 1 d P A 1
C17 C 0.63737(13) 0.62887(13) 0.46189(6) 0.02592(18) Uani 1 1 d . A .
H17 H 0.719(2) 0.561(2) 0.4940(10) 0.038(5) Uiso 1 1 d . . .
C18 C 0.52386(14) 0.76010(14) 0.48876(6) 0.02672(18) Uani 1 1 d . . .
H18 H 0.5308 0.7838 0.5397 0.032 Uiso 0.896(3) 1 calc PR A 1
F2 F 0.5507(13) 0.7626(11) 0.5497(4) 0.046(3) Uani 0.104(3) 1 d P A 2
C19 C 0.39992(12) 0.85747(11) 0.44191(5) 0.01946(14) Uani 1 1 d . A .
H19 H 0.327(2) 0.950(2) 0.4612(10) 0.029(4) Uiso 1 1 d . . .
C20 C -0.19352(11) 0.98109(10) 0.30635(6) 0.01968(15) Uani 1 1 d . . .
O2 O -0.33402(10) 1.04673(10) 0.31513(6) 0.03437(19) Uani 1 1 d . . .
C21 C 0.04384(11) 0.70595(10) 0.35509(5) 0.01547(12) Uani 1 1 d . . .
O3 O 0.06385(10) 0.59192(9) 0.39617(4) 0.02363(13) Uani 1 1 d . . .
C22 C 0.01739(12) 1.17005(11) 0.40865(5) 0.01965(14) Uani 1 1 d . . .
O4 O -0.03495(13) 1.18491(11) 0.46843(5) 0.03311(18) Uani 1 1 d . . .
C23 C -0.04494(11) 1.28284(10) 0.25079(5) 0.01622(13) Uani 1 1 d . . .
O5 O -0.13697(10) 1.36935(9) 0.21101(5) 0.02524(14) Uani 1 1 d . . .
C24 C 0.27389(11) 1.26607(10) 0.31594(5) 0.01609(13) Uani 1 1 d . . .
O6 O 0.37805(10) 1.34324(9) 0.31775(5) 0.02590(14) Uani 1 1 d . . .

loop_
_atom_site_aniso_label
_atom_site_aniso_U_11
_atom_site_aniso_U_22
_atom_site_aniso_U_33
_atom_site_aniso_U_23
_atom_site_aniso_U_13
_atom_site_aniso_U_12
Co1 0.00958(4) 0.01095(4) 0.01100(4) 0.00049(3) 0.00026(3) -0.00192(3)
Co2 0.01310(5) 0.00985(4) 0.01059(5) -0.00089(3) -0.00043(3) -0.00061(3)
C1 0.0188(3) 0.0108(3) 0.0146(3) -0.0006(2) -0.0005(2) -0.0035(2)
C2 0.0200(3) 0.0117(3) 0.0193(3) -0.0023(2) 0.0003(3) -0.0005(2)
C3 0.0157(3) 0.0152(3) 0.0197(3) -0.0038(3) 0.0015(3) -0.0003(2)
C4 0.0128(3) 0.0141(3) 0.0150(3) -0.0026(2) 0.0005(2) -0.0023(2)
C4A 0.0120(3) 0.0105(3) 0.0108(3) -0.0009(2) -0.0007(2) -0.0022(2)
C5 0.0102(2) 0.0106(2) 0.0113(3) -0.0007(2) -0.0001(2) -0.0033(2)
O1 0.0135(2) 0.0164(2) 0.0154(2) -0.00083(19) -0.00024(18) -0.00775(19)
C5A 0.0124(3) 0.0104(2) 0.0106(3) -0.0009(2) -0.0003(2) -0.0023(2)
C6 0.0177(3) 0.0121(3) 0.0115(3) 0.0000(2) -0.0002(2) -0.0039(2)
C7 0.0221(3) 0.0124(3) 0.0124(3) 0.0010(2) -0.0016(2) -0.0020(2)
C8 0.0194(3) 0.0141(3) 0.0122(3) -0.0006(2) -0.0038(2) 0.0004(2)
C9 0.0138(3) 0.0146(3) 0.0134(3) -0.0012(2) -0.0029(2) -0.0009(2)
C9A 0.0123(3) 0.0120(3) 0.0117(3) -0.0002(2) -0.0016(2) -0.0022(2)
C10 0.0115(3) 0.0148(3) 0.0136(3) 0.0006(2) -0.0019(2) -0.0042(2)
C11 0.0136(3) 0.0122(3) 0.0129(3) -0.0002(2) -0.0003(2) -0.0047(2)
C11A 0.0135(3) 0.0106(3) 0.0108(3) -0.0003(2) -0.0010(2) -0.0029(2)
C12 0.0109(3) 0.0106(2) 0.0107(3) -0.0008(2) -0.0004(2) -0.0023(2)
C13 0.0115(3) 0.0113(3) 0.0121(3) -0.0003(2) -0.0014(2) -0.0015(2)
C14 0.0120(3) 0.0127(3) 0.0136(3) 0.0016(2) -0.0026(2) -0.0025(2)
C15 0.0155(3) 0.0156(3) 0.0207(3) -0.0015(3) -0.0047(3) 0.0008(2)
C16 0.0174(3) 0.0177(3) 0.0306(4) 0.0012(3) -0.0076(3) 0.0024(3)
F1 0.0286(4) 0.0270(4) 0.0399(4) -0.0093(3) -0.0104(3) 0.0157(3)
C17 0.0221(4) 0.0254(4) 0.0279(4) 0.0071(3) -0.0113(3) -0.0008(3)
C18 0.0276(4) 0.0325(5) 0.0178(4) 0.0041(3) -0.0092(3) -0.0012(4)
F2 0.064(6) 0.057(5) 0.012(3) -0.003(3) -0.020(3) 0.010(4)
C19 0.0207(3) 0.0227(4) 0.0134(3) 0.0005(3) -0.0041(3) -0.0005(3)
C20 0.0152(3) 0.0160(3) 0.0275(4) -0.0005(3) 0.0027(3) -0.0033(3)
O2 0.0157(3) 0.0234(3) 0.0622(6) -0.0031(4) 0.0087(3) -0.0009(2)
C21 0.0159(3) 0.0158(3) 0.0145(3) 0.0000(2) 0.0003(2) -0.0033(2)
O3 0.0274(3) 0.0199(3) 0.0222(3) 0.0067(2) -0.0019(2) -0.0045(2)
C22 0.0236(4) 0.0167(3) 0.0173(3) -0.0017(3) 0.0024(3) -0.0007(3)
O4 0.0431(5) 0.0338(4) 0.0198(3) -0.0046(3) 0.0106(3) -0.0014(3)
C23 0.0173(3) 0.0128(3) 0.0182(3) -0.0015(2) -0.0010(2) -0.0017(2)
O5 0.0264(3) 0.0198(3) 0.0268(3) 0.0011(2) -0.0086(3) 0.0026(2)
C24 0.0187(3) 0.0133(3) 0.0155(3) -0.0012(2) -0.0032(2) -0.0005(2)
O6 0.0247(3) 0.0214(3) 0.0334(4) -0.0008(3) -0.0072(3) -0.0084(2)

loop_
_atom_type_symbol
_atom_type_description
_atom_type_scat_dispersion_real
_atom_type_scat_dispersion_imag
_atom_type_scat_source
C C 0.0033 0.0016 'International Tables Vol C Tables 4.2.6.8 and 6.1.1.4'
H H 0.0000 0.0000 'International Tables Vol C Tables 4.2.6.8 and 6.1.1.4'
O O 0.0106 0.0060 'International Tables Vol C Tables 4.2.6.8 and 6.1.1.4'
F F 0.0171 0.0103 'International Tables Vol C Tables 4.2.6.8 and 6.1.1.4'
Co Co 0.3494 0.9721 'International Tables Vol C Tables 4.2.6.8 and 6.1.1.4'

loop_
_geom_angle_atom_site_label_1
_geom_angle_atom_site_label_2
_geom_angle_atom_site_label_3
_geom_angle
C20 Co1 C21 100.82(4)
C20 Co1 C12 128.20(3)
C21 Co1 C12 125.25(3)
C20 Co1 C13 132.49(4)
C21 Co1 C13 90.81(3)
C12 Co1 C13 39.74(3)
C20 Co1 C11 114.41(4)
C21 Co1 C11 93.03(3)
C12 Co1 C11 87.83(3)
C13 Co1 C11 110.70(3)
C20 Co1 C10 85.22(4)
C21 Co1 C10 123.98(3)
C12 Co1 C10 87.01(3)
C13 Co1 C10 125.21(3)
C11 Co1 C10 38.21(3)
C20 Co1 Co2 86.03(3)
C21 Co1 Co2 124.13(3)
C12 Co1 Co2 50.44(2)
C13 Co1 Co2 50.85(2)
C11 Co1 Co2 134.39(2)
C10 Co1 Co2 111.78(2)
C24 Co2 C23 99.04(4)
C24 Co2 C22 98.27(4)
C23 Co2 C22 105.02(4)
C24 Co2 C12 101.44(3)
C23 Co2 C12 102.37(3)
C22 Co2 C12 143.03(3)
C24 Co2 C13 99.77(3)
C23 Co2 C13 140.75(3)
C22 Co2 C13 105.94(3)
C12 Co2 C13 40.01(3)
C24 Co2 Co1 149.30(3)
C23 Co2 Co1 98.68(3)
C22 Co2 Co1 101.07(3)
C12 Co2 Co1 50.13(2)
C13 Co2 Co1 51.96(2)
C2 C1 C11A 121.31(7)
C2 C1 H1 119.7(9)
C11A C1 H1 118.9(9)
C3 C2 C1 119.60(7)
C3 C2 H2 121.3(10)
C1 C2 H2 119.1(10)
C2 C3 C4 120.03(7)
C2 C3 H3 119.3(9)
C4 C3 H3 120.7(9)
C3 C4 C4A 120.53(7)
C3 C4 H4 118.6(9)
C4A C4 H4 120.9(9)
C4 C4A C11A 119.92(7)
C4 C4A C5 120.68(6)
C11A C4A C5 119.40(6)
O1 C5 C12 109.76(6)
O1 C5 C5A 108.94(6)
C12 C5 C5A 109.32(6)
O1 C5 C4A 110.93(6)
C12 C5 C4A 108.53(6)
C5A C5 C4A 109.33(6)
C5 O1 H1O1 110.3(14)
C6 C5A C9A 119.89(7)
C6 C5A C5 121.59(6)
C9A C5A C5 118.51(6)
C7 C6 C5A 120.38(7)
C7 C6 H6 120.8(9)
C5A C6 H6 118.8(9)
C8 C7 C6 120.15(7)
C8 C7 H7 120.1(9)
C6 C7 H7 119.7(9)
C9 C8 C7 119.57(7)
C9 C8 H8 119.5(9)
C7 C8 H8 120.9(9)
C8 C9 C9A 121.22(7)
C8 C9 H9 120.2(9)
C9A C9 H9 118.5(9)
C9 C9A C5A 118.65(7)
C9 C9A C10 117.39(7)
C5A C9A C10 123.96(6)
C11 C10 C9A 127.10(7)
C11 C10 Co1 69.65(4)
C9A C10 Co1 115.47(5)
C11 C10 H10 112.5(9)
C9A C10 H10 115.4(9)
Co1 C10 H10 105.9(9)
C10 C11 C11A 124.94(7)
C10 C11 Co1 72.14(4)
C11A C11 Co1 115.19(5)
C10 C11 H11 115.4(8)
C11A C11 H11 114.4(8)
Co1 C11 H11 105.0(8)
C1 C11A C4A 118.51(7)
C1 C11A C11 117.94(7)
C4A C11A C11 123.47(6)
C13 C12 C5 143.65(7)
C13 C12 Co1 72.83(4)
C5 C12 Co1 127.52(5)
C13 C12 Co2 71.09(4)
C5 C12 Co2 135.90(5)
Co1 C12 Co2 79.43(3)
C12 C13 C14 144.59(7)
C12 C13 Co2 68.90(4)
C14 C13 Co2 138.11(6)
C12 C13 Co1 67.44(4)
C14 C13 Co1 130.51(5)
Co2 C13 Co1 77.19(3)
C19 C14 C15 119.42(7)
C19 C14 C13 120.73(7)
C15 C14 C13 119.82(7)
C16 C15 C14 118.04(8)
C16 C15 H15 119.0(10)
C14 C15 H15 122.9(10)
F1 C16 C17 117.71(8)
F1 C16 C15 118.62(9)
C17 C16 C15 123.66(9)
F1 C16 H16 0.9
C17 C16 H16 118.2
C15 C16 H16 118.2
C16 C17 C18 117.62(8)
C16 C17 H17 121.6(11)
C18 C17 H17 120.8(11)
F2 C18 C17 107.8(5)
F2 C18 C19 131.5(5)
C17 C18 C19 120.74(9)
F2 C18 H18 12.0
C17 C18 H18 119.6
C19 C18 H18 119.6
C18 C19 C14 120.51(9)
C18 C19 H19 119.0(10)
C14 C19 H19 120.4(10)
O2 C20 Co1 177.06(10)
O3 C21 Co1 176.70(8)
O4 C22 Co2 178.33(9)
O5 C23 Co2 178.45(8)
O6 C24 Co2 179.85(10)

loop_
_geom_bond_atom_site_label_1
_geom_bond_atom_site_label_2
_geom_bond_distance
Co1 C20 1.7829(9)
Co1 C21 1.8062(8)
Co1 C12 1.9387(7)
Co1 C13 2.0058(7)
Co1 C11 2.1326(8)
Co1 C10 2.1650(8)
Co1 Co2 2.48325(16)
Co2 C24 1.7991(9)
Co2 C23 1.8317(8)
Co2 C22 1.8320(9)
Co2 C12 1.9476(7)
Co2 C13 1.9749(7)
C1 C2 1.3905(12)
C1 C11A 1.4035(10)
C1 H1 0.954(15)
C2 C3 1.3902(12)
C2 H2 0.946(16)
C3 C4 1.3931(11)
C3 H3 0.979(16)
C4 C4A 1.3963(10)
C4 H4 0.940(15)
C4A C11A 1.4069(10)
C4A C5 1.5265(10)
C5 O1 1.4305(9)
C5 C12 1.5039(10)
C5 C5A 1.5161(10)
O1 H1O1 0.788(19)
C5A C6 1.3952(10)
C5A C9A 1.4081(10)
C6 C7 1.3935(11)
C6 H6 0.930(14)
C7 C8 1.3922(12)
C7 H7 0.983(15)
C8 C9 1.3880(11)
C8 H8 0.940(15)
C9 C9A 1.4028(10)
C9 H9 0.951(15)
C9A C10 1.4694(10)
C10 C11 1.4069(11)
C10 H10 0.945(15)
C11 C11A 1.4728(11)
C11 H11 0.972(14)
C12 C13 1.3421(10)
C13 C14 1.4600(10)
C14 C19 1.3949(11)
C14 C15 1.3997(11)
C15 C16 1.3848(12)
C15 H15 0.939(16)
C16 F1 1.3386(12)
C16 C17 1.3776(15)
C16 H16 0.9500
C17 C18 1.3858(16)
C17 H17 0.941(18)
C18 F2 1.113(6)
C18 C19 1.3912(12)
C18 H18 0.9500
C19 H19 0.955(17)
C20 O2 1.1452(11)
C21 O3 1.1387(10)
C22 O4 1.1341(12)
C23 O5 1.1360(11)
C24 O6 1.1349(11)

loop_
_geom_torsion_atom_site_label_1
_geom_torsion_atom_site_label_2
_geom_torsion_atom_site_label_3
_geom_torsion_atom_site_label_4
_geom_torsion
C20 Co1 Co2 C24 -175.22(6)
C21 Co1 Co2 C24 84.39(6)
C12 Co1 Co2 C24 -25.75(6)
C13 Co1 Co2 C24 26.40(6)
C11 Co1 Co2 C24 -54.44(6)
C10 Co1 Co2 C24 -91.98(6)
C20 Co1 Co2 C23 -50.56(4)
C21 Co1 Co2 C23 -150.95(4)
C12 Co1 Co2 C23 98.91(4)
C13 Co1 Co2 C23 151.05(4)
C11 Co1 Co2 C23 70.21(4)
C10 Co1 Co2 C23 32.68(4)
C20 Co1 Co2 C22 56.72(4)
C21 Co1 Co2 C22 -43.68(4)
C12 Co1 Co2 C22 -153.81(4)
C13 Co1 Co2 C22 -101.67(4)
C11 Co1 Co2 C22 177.49(4)
C10 Co1 Co2 C22 139.95(4)
C20 Co1 Co2 C12 -149.47(4)
C21 Co1 Co2 C12 110.14(4)
C13 Co1 Co2 C12 52.15(4)
C11 Co1 Co2 C12 -28.69(4)
C10 Co1 Co2 C12 -66.23(3)
C20 Co1 Co2 C13 158.38(4)
C21 Co1 Co2 C13 57.99(4)
C12 Co1 Co2 C13 -52.15(4)
C11 Co1 Co2 C13 -80.84(4)
C10 Co1 Co2 C13 -118.38(4)
C11A C1 C2 C3 -0.93(13)
C1 C2 C3 C4 1.65(13)
C2 C3 C4 C4A 0.36(12)
C3 C4 C4A C11A -3.08(11)
C3 C4 C4A C5 176.77(7)
C4 C4A C5 O1 -12.26(9)
C11A C4A C5 O1 167.59(6)
C4 C4A C5 C12 -132.92(7)
C11A C4A C5 C12 46.93(8)
C4 C4A C5 C5A 107.91(8)
C11A C4A C5 C5A -72.24(8)
O1 C5 C5A C6 10.49(9)
C12 C5 C5A C6 130.43(7)
C4A C5 C5A C6 -110.88(8)
O1 C5 C5A C9A -168.28(6)
C12 C5 C5A C9A -48.34(8)
C4A C5 C5A C9A 70.35(8)
C9A C5A C6 C7 2.58(11)
C5 C5A C6 C7 -176.17(7)
C5A C6 C7 C8 0.68(12)
C6 C7 C8 C9 -2.26(12)
C7 C8 C9 C9A 0.58(12)
C8 C9 C9A C5A 2.62(11)
C8 C9 C9A C10 -176.68(7)
C6 C5A C9A C9 -4.17(11)
C5 C5A C9A C9 174.62(7)
C6 C5A C9A C10 175.08(7)
C5 C5A C9A C10 -6.13(11)
C9 C9A C10 C11 145.97(8)
C5A C9A C10 C11 -33.29(12)
C9 C9A C10 Co1 -131.08(6)
C5A C9A C10 Co1 49.66(9)
C20 Co1 C10 C11 -140.96(5)
C21 Co1 C10 C11 -41.13(6)
C12 Co1 C10 C11 90.30(4)
C13 Co1 C10 C11 78.63(5)
Co2 Co1 C10 C11 135.25(4)
C20 Co1 C10 C9A 96.62(6)
C21 Co1 C10 C9A -163.54(5)
C12 Co1 C10 C9A -32.11(6)
C13 Co1 C10 C9A -43.78(7)
C11 Co1 C10 C9A -122.41(7)
Co2 Co1 C10 C9A 12.84(6)
C9A C10 C11 C11A -1.56(12)
Co1 C10 C11 C11A -108.69(7)
C9A C10 C11 Co1 107.13(8)
C20 Co1 C11 C10 43.57(5)
C21 Co1 C11 C10 146.90(5)
C12 Co1 C11 C10 -87.91(4)
C13 Co1 C11 C10 -121.10(4)
Co2 Co1 C11 C10 -66.17(5)
C20 Co1 C11 C11A 164.46(5)
C21 Co1 C11 C11A -92.22(6)
C12 Co1 C11 C11A 32.97(5)
C13 Co1 C11 C11A -0.21(6)
C10 Co1 C11 C11A 120.89(7)
Co2 Co1 C11 C11A 54.72(6)
C2 C1 C11A C4A -1.76(11)
C2 C1 C11A C11 174.97(7)
C4 C4A C11A C1 3.73(11)
C5 C4A C11A C1 -176.12(7)
C4 C4A C11A C11 -172.81(7)
C5 C4A C11A C11 7.34(10)
C10 C11 C11A C1 -142.31(8)
Co1 C11 C11A C1 132.55(6)
C10 C11 C11A C4A 34.25(11)
Co1 C11 C11A C4A -50.89(9)
O1 C5 C12 C13 -65.71(12)
C5A C5 C12 C13 174.86(10)
C4A C5 C12 C13 55.68(13)
O1 C5 C12 Co1 179.75(5)
C5A C5 C12 Co1 60.31(8)
C4A C5 C12 Co1 -58.87(8)
O1 C5 C12 Co2 62.35(9)
C5A C5 C12 Co2 -57.08(9)
C4A C5 C12 Co2 -176.26(6)
C20 Co1 C12 C13 113.46(6)
C21 Co1 C12 C13 -34.61(6)
C11 Co1 C12 C13 -126.78(5)
C10 Co1 C12 C13 -165.02(5)
Co2 Co1 C12 C13 73.30(4)
C20 Co1 C12 C5 -100.90(7)
C21 Co1 C12 C5 111.04(7)
C13 Co1 C12 C5 145.65(8)
C11 Co1 C12 C5 18.86(6)
C10 Co1 C12 C5 -19.38(6)
Co2 Co1 C12 C5 -141.05(7)
C20 Co1 C12 Co2 40.16(5)
C21 Co1 C12 Co2 -107.91(4)
C13 Co1 C12 Co2 -73.30(4)
C11 Co1 C12 Co2 159.92(3)
C10 Co1 C12 Co2 121.68(3)
C24 Co2 C12 C13 91.61(5)
C23 Co2 C12 C13 -166.35(5)
C22 Co2 C12 C13 -29.24(8)
Co1 Co2 C12 C13 -75.31(4)
C24 Co2 C12 C5 -58.83(8)
C23 Co2 C12 C5 43.21(8)
C22 Co2 C12 C5 -179.69(7)
C13 Co2 C12 C5 -150.44(10)
Co1 Co2 C12 C5 134.25(8)
C24 Co2 C12 Co1 166.92(3)
C23 Co2 C12 Co1 -91.04(3)
C22 Co2 C12 Co1 46.07(7)
C13 Co2 C12 Co1 75.31(4)
C5 C12 C13 C14 -1.9(2)
Co1 C12 C13 C14 129.02(12)
Co2 C12 C13 C14 -146.55(12)
C5 C12 C13 Co2 144.60(11)
Co1 C12 C13 Co2 -84.43(2)
C5 C12 C13 Co1 -130.97(11)
Co2 C12 C13 Co1 84.43(2)
C24 Co2 C13 C12 -96.20(5)
C23 Co2 C13 C12 21.37(7)
C22 Co2 C13 C12 162.21(5)
Co1 Co2 C13 C12 70.49(4)
C24 Co2 C13 C14 55.23(9)
C23 Co2 C13 C14 172.79(7)
C22 Co2 C13 C14 -46.36(9)
C12 Co2 C13 C14 151.43(10)
Co1 Co2 C13 C14 -138.09(9)
C24 Co2 C13 Co1 -166.68(3)
C23 Co2 C13 Co1 -49.12(6)
C22 Co2 C13 Co1 91.72(4)
C12 Co2 C13 Co1 -70.49(4)
C20 Co1 C13 C12 -102.12(6)
C21 Co1 C13 C12 152.36(5)
C11 Co1 C13 C12 58.82(5)
C10 Co1 C13 C12 18.41(6)
Co2 Co1 C13 C12 -72.22(4)
C20 Co1 C13 C14 114.19(8)
C21 Co1 C13 C14 8.67(7)
C12 Co1 C13 C14 -143.69(9)
C11 Co1 C13 C14 -84.87(7)
C10 Co1 C13 C14 -125.28(7)
Co2 Co1 C13 C14 144.08(8)
C20 Co1 C13 Co2 -29.89(5)
C21 Co1 C13 Co2 -135.41(3)
C12 Co1 C13 Co2 72.22(4)
C11 Co1 C13 Co2 131.05(3)
C10 Co1 C13 Co2 90.64(3)
C12 C13 C14 C19 151.78(11)
Co2 C13 C14 C19 22.15(12)
Co1 C13 C14 C19 -98.90(9)
C12 C13 C14 C15 -30.19(15)
Co2 C13 C14 C15 -159.82(7)
Co1 C13 C14 C15 79.13(9)
C19 C14 C15 C16 0.21(12)
C13 C14 C15 C16 -177.84(8)
C14 C15 C16 F1 178.35(9)
C14 C15 C16 C17 -0.81(15)
F1 C16 C17 C18 -178.38(10)
C15 C16 C17 C18 0.80(16)
C16 C17 C18 F2 177.6(6)
C16 C17 C18 C19 -0.18(16)
F2 C18 C19 C14 -177.5(8)
C17 C18 C19 C14 -0.38(16)
C15 C14 C19 C18 0.36(13)
C13 C14 C19 C18 178.40(9)
